data_1568951
loop_
_publ_author_name
'Protich, Zachary'
'Lowder, Leah L.'
'Hughes, Russell P.'
'Wu, Jimmy'

_publ_section_title
;
 Regiodivergent (3 + 2) annulation reactions of oxyallyl cations.
;
_journal_issue 19
_journal_name_full 'Chemical science'
_journal_page_first 5196
_journal_page_last 5203
_journal_paper_doi 10.1039/d2sc06999g
_journal_volume 14
_journal_year 2023
_chemical_formula_moiety 'C16 H19 N O'
_chemical_formula_sum 'C16 H19 N O'
_chemical_formula_weight 241.32
_space_group_crystal_system monoclinic
_space_group_IT_number 14
_space_group_name_Hall '-P 2ybc'
_space_group_name_H-M_alt 'P 1 21/c 1'
_atom_sites_solution_hydrogens geom
_atom_sites_solution_primary dual
_audit_creation_date 2022-07-05
_audit_creation_method
;
Olex2 1.5
(compiled 2022.04.07 svn.rca3783a0 for OlexSys, GUI svn.r6498)
;
_audit_update_record
;
2022-12-21 deposited with the CCDC.	2023-04-24 downloaded from the CCDC.
;
_cell_angle_alpha 90
_cell_angle_beta 107.5140(15)
_cell_angle_gamma 90
_cell_formula_units_Z 4
_cell_length_a 16.0584(2)
_cell_length_b 6.13979(7)
_cell_length_c 13.79498(19)
_cell_measurement_reflns_used 11062
_cell_measurement_temperature 100.00(10)
_cell_measurement_theta_max 79.3760
_cell_measurement_theta_min 2.8620
_cell_volume 1297.07(3)
_computing_cell_refinement 'CrysAlisPro 1.171.42.60a (Rigaku OD, 2022)'
_computing_data_collection 'CrysAlisPro 1.171.42.60a (Rigaku OD, 2022)'
_computing_data_reduction 'CrysAlisPro 1.171.42.60a (Rigaku OD, 2022)'
_computing_molecular_graphics 'Olex2 1.5 (Dolomanov et al., 2009)'
_computing_publication_material 'Olex2 1.5 (Dolomanov et al., 2009)'
_computing_structure_refinement 'SHELXL 2018/3 (Sheldrick, 2015)'
_computing_structure_solution 'SHELXT  (Sheldrick, 2015)'
_diffrn_ambient_environment N~2~
_diffrn_ambient_temperature 100.00(10)
_diffrn_detector 'Hybrid Pixel Array Detector'
_diffrn_detector_area_resol_mean 10.0000
_diffrn_detector_type HyPix
_diffrn_measured_fraction_theta_full 1.000
_diffrn_measured_fraction_theta_max 0.990
_diffrn_measurement_details
;
List of Runs (angles in degrees, time in seconds):

  # Type    Start    End  Width  t~exp~   \w     \q     \k     \f   Frames
#--------------------------------------------------------------------------
  1  \w    -26.00  23.00   0.50    0.05    --   47.62 -19.00 120.00   98
  2  \w     -2.00  23.00   0.50    0.05    --   47.62 -19.00   0.00   50
  3  \w    -18.00  15.00   0.50    0.05    --   47.62 -19.00 -30.00   66
  4  \w     43.00  68.00   0.50    0.21    --  113.25-125.00-120.00   50
  5  \w     73.00 108.00   0.50    0.21    --  113.25-125.00-120.00   70
  6  \w     68.00  97.00   0.50    0.21    --  113.25-149.00-121.00   58
  7  \w     44.00  89.00   0.50    0.21    --  113.25-125.00-180.00   90
  8  \w     55.00  80.00   0.50    0.05    --   47.62-149.00-121.00   50
  9  \w     43.00  69.00   0.50    0.21    --  113.25-125.00   0.00   52
 10  \w     51.00  76.00   0.50    0.21    --  113.25-123.00  41.00   50
 11  \w     42.00  69.00   0.50    0.21    --  113.25-125.00 150.00   54
 12  \w     55.00  92.00   0.50    0.05    --   47.62-123.00  41.00   74
 13  \w     43.00  68.00   0.50    0.21    --  113.25 -94.00  30.00   50
 14  \w     79.00 104.00   0.50    0.21    --  113.25 -94.00  30.00   50
 15  \w     73.00 100.00   0.50    0.21    --  113.25 -94.00 -30.00   54
 16  \w     79.00 104.00   0.50    0.21    --  113.25 -94.00-150.00   50
 17  \w     44.00 104.00   0.50    0.21    --  113.25-102.00-170.31  120
 18  \w     42.00  67.00   0.50    0.21    --  113.25 -94.00-150.00   50
 19  \w     43.00  68.00   0.50    0.21    --  113.25 -94.00 -90.00   50
 20  \w     73.00 104.00   0.50    0.21    --  113.25 -94.00 -90.00   62
 21  \w     42.00  68.00   0.50    0.21    --  113.25 -94.00 -30.00   52
 22  \w     42.00 103.00   0.50    0.21    --  113.25 -94.00  60.00  122
 23  \w     74.00 102.00   0.50    0.21    --  113.25 -94.00  90.00   56
 24  \w     70.00 103.00   0.50    0.21    --  113.25 -94.00 120.00   66
 25  \w     44.00  69.00   0.50    0.21    --  113.25 -94.00  90.00   50
 26  \w     74.00 104.00   0.50    0.21    --  113.25 -94.00   0.00   60
 27  \w     78.00 104.00   0.50    0.21    --  113.25 -94.00 -60.00   52
 28  \w     51.00  98.00   0.50    0.21    --  113.25 -94.00-120.00   94
 29  \w     42.00  69.00   0.50    0.21    --  113.25 -61.00-180.00   54
 30  \w     42.00  67.00   0.50    0.21    --  113.25 -61.00-120.00   50
 31  \w     42.00  68.00   0.50    0.21    --  113.25 -61.00 -90.00   52
 32  \w     45.00  70.00   0.50    0.21    --  113.25 -61.00 -60.00   50
 33  \w     42.00  69.00   0.50    0.21    --  113.25 -61.00  30.00   54
 34  \w     42.00  68.00   0.50    0.21    --  113.25 -61.00  90.00   52
 35  \w    109.00 134.00   0.50    0.21    --  113.25  30.00-120.00   50
 36  \w    144.00 170.00   0.50    0.21    --  113.25  61.00-180.00   52
 37  \w    128.00 178.00   0.50    0.21    --  113.25  77.00-150.00  100
 38  \w    142.00 175.00   0.50    0.21    --  113.25  61.00-120.00   66
 39  \w    122.00 176.00   0.50    0.21    --  113.25  45.00 -60.00  108
 40  \w    131.00 157.00   0.50    0.21    --  113.25  45.00   0.00   52
 41  \w    130.00 176.00   0.50    0.21    --  113.25  61.00   0.00   92
 42  \w    122.00 175.00   0.50    0.21    --  113.25  45.00  60.00  106
 43  \w    122.00 147.00   0.50    0.21    --  113.25  45.00 120.00   50
 44  \w    144.00 173.00   0.50    0.21    --  113.25  77.00 150.00   58
 45  \w     99.00 134.00   0.50    0.21    --  113.25 123.00 122.00   70
 46  \w    116.00 155.00   0.50    0.21    --  113.25 125.00   0.00   78
 47  \w     98.00 123.00   0.50    0.21    --  113.25 149.00 -74.00   50
 48  \w    -42.00  20.00   0.50    0.05    --  -47.62  37.00 -90.00  124
 49  \w    -50.00 -20.00   0.50    0.21    --  -91.75  45.00 -60.00   60
 50  \w    -19.00   9.00   0.50    0.05    --  -47.62  19.00 -30.00   56
 51  \w    -20.00   6.00   0.50    0.05    --  -47.62  19.00  60.00   52
 52  \w    -26.00  25.00   0.50    0.05    --  -47.62  19.00 120.00  102
 53  \w    -52.00 -27.00   0.50    0.21    --  -91.75 123.00 122.00   50
 54  \w    -82.00 -20.00   0.50    0.05    --  -47.62 123.00 122.00  124
 55  \w    -88.00 -63.00   0.50    0.05    --  -47.62 149.00 -74.00   50
 56  \w    -88.00 -63.00   0.50    0.21    --  -91.75 149.00 -74.00   50
 57  \w   -160.00-124.00   0.50    0.21    --  -91.75 -45.00 -60.00   72
 58  \w   -159.00-122.00   0.50    0.21    --  -91.75 -45.00 -30.00   74
 59  \w   -157.00-131.00   0.50    0.21    --  -91.75 -61.00   0.00   52
 60  \w   -151.00-125.00   0.50    0.21    --  -91.75 -45.00  90.00   52
 61  \w   -163.00-125.00   0.50    0.21    --  -91.75 -45.00 150.00   76
 62  \w   -140.00 -77.00   0.50    0.21    --  -91.75-123.00  41.00  126
 63  \w   -112.00 -61.00   0.50    0.05    --  -47.62-149.00-121.00  102
 64  \w   -127.00-101.00   0.50    0.21    --  -91.75-149.00-121.00   52
;
_diffrn_measurement_device 'four-circle diffractometer'
_diffrn_measurement_device_type 'XtaLAB Synergy, Dualflex, HyPix'
_diffrn_measurement_method '\w scans'
_diffrn_orient_matrix_type 'CrysAlisPro convention (1999,Acta A55,543-557)'
_diffrn_orient_matrix_UB_11 0.0837300000
_diffrn_orient_matrix_UB_12 -0.0346023000
_diffrn_orient_matrix_UB_13 -0.0306284000
_diffrn_orient_matrix_UB_21 -0.0167715000
_diffrn_orient_matrix_UB_22 -0.2474029000
_diffrn_orient_matrix_UB_23 -0.0064549000
_diffrn_orient_matrix_UB_31 -0.0531942000
_diffrn_orient_matrix_UB_32 0.0235874000
_diffrn_orient_matrix_UB_33 -0.1128324000
_diffrn_radiation_monochromator mirror
_diffrn_radiation_probe x-ray
_diffrn_radiation_type 'Cu K\a'
_diffrn_radiation_wavelength 1.54184
_diffrn_reflns_av_R_equivalents 0.0363
_diffrn_reflns_av_unetI/netI 0.0247
_diffrn_reflns_Laue_measured_fraction_full 1.000
_diffrn_reflns_Laue_measured_fraction_max 0.990
_diffrn_reflns_limit_h_max 20
_diffrn_reflns_limit_h_min -20
_diffrn_reflns_limit_k_max 7
_diffrn_reflns_limit_k_min -7
_diffrn_reflns_limit_l_max 14
_diffrn_reflns_limit_l_min -17
_diffrn_reflns_number 18674
_diffrn_reflns_point_group_measured_fraction_full 1.000
_diffrn_reflns_point_group_measured_fraction_max 0.990
_diffrn_reflns_theta_full 67.684
_diffrn_reflns_theta_max 79.865
_diffrn_reflns_theta_min 2.886
_diffrn_source 'micro-focus sealed X-ray tube'
_diffrn_source_current 1
_diffrn_source_type 'PhotonJet (Cu) X-ray Source'
_diffrn_source_voltage 50
_exptl_absorpt_coefficient_mu 0.595
_exptl_absorpt_correction_T_max 1.000
_exptl_absorpt_correction_T_min 0.576
_exptl_absorpt_correction_type gaussian
_exptl_absorpt_process_details
;
CrysAlisPro 1.171.42.60a (Rigaku Oxford Diffraction, 2022)
Numerical absorption correction based on gaussian integration over
a multifaceted crystal model
Empirical absorption correction using spherical harmonics,
implemented in SCALE3 ABSPACK scaling algorithm.
;
_exptl_crystal_colour colourless
_exptl_crystal_colour_primary colourless
_exptl_crystal_density_diffrn 1.236
_exptl_crystal_description irregular
_exptl_crystal_F_000 520
_exptl_crystal_recrystallization_method 'Used as recieved'
_exptl_crystal_size_max 0.22
_exptl_crystal_size_mid 0.2
_exptl_crystal_size_min 0.057
_refine_diff_density_max 0.306
_refine_diff_density_min -0.192
_refine_diff_density_rms 0.038
_refine_ls_extinction_coef 0.0014(4)
_refine_ls_extinction_expression Fc^*^=kFc[1+0.001xFc^2^\l^3^/sin(2\q)]^-1/4^
_refine_ls_extinction_method 'SHELXL-2018/3 (Sheldrick 2018)'
_refine_ls_goodness_of_fit_ref 1.078
_refine_ls_hydrogen_treatment constr
_refine_ls_matrix_type full
_refine_ls_number_parameters 167
_refine_ls_number_reflns 2798
_refine_ls_number_restraints 0
_refine_ls_restrained_S_all 1.078
_refine_ls_R_factor_all 0.0402
_refine_ls_R_factor_gt 0.0376
_refine_ls_shift/su_max 0.001
_refine_ls_shift/su_mean 0.000
_refine_ls_structure_factor_coef Fsqd
_refine_ls_weighting_details 'w=1/[\s^2^(Fo^2^)+(0.0500P)^2^+0.3692P] where P=(Fo^2^+2Fc^2^)/3'
_refine_ls_weighting_scheme calc
_refine_ls_wR_factor_gt 0.0987
_refine_ls_wR_factor_ref 0.1011
_reflns_Friedel_coverage 0.000
_reflns_number_gt 2570
_reflns_number_total 2798
_reflns_threshold_expression 'I > 2\s(I)'
_cod_data_source_file d2sc06999g2.cif
_cod_data_source_block jw722b
_cod_depositor_comments 'Adding full bibliography for 1568950--1568954.cif.'
_cod_database_code 1568951
_shelx_shelxl_version_number 2018/3
_chemical_oxdiff_formula C16H19NO
_chemical_oxdiff_usercomment ZTP-3-143-minor
_shelx_space_group_comment
;
The symmetry employed for this shelxl refinement is uniquely defined
by the following loop, which should always be used as a source of
symmetry information in preference to the above space-group names.
They are only intended as comments.
;
_shelx_estimated_absorpt_t_max 0.967
_shelx_estimated_absorpt_t_min 0.880
_olex2_refinement_description
;
1. Fixed Uiso
 At 1.2 times of:
  All C(H) groups, All C(H,H) groups
 At 1.5 times of:
  All C(H,H,H) groups
2.a Ternary CH refined with riding coordinates:
 C1(H1), C4(H4)
2.b Secondary CH2 refined with riding coordinates:
 C13(H13A,H13B), C14(H14A,H14B)
2.c Aromatic/amide H refined with riding coordinates:
 C10(H10), C8(H8), C9(H9), C7(H7)
2.d Idealised Me refined as rotating group:
 C16(H16A,H16B,H16C), C17(H17A,H17B,H17C), C18(H18A,H18B,H18C)
;
_olex2_diffrn_ambient_temperature_device 'Oxford Cryosystems'
_olex2_exptl_crystal_mounting_method 'The crystal was mounted on a nylon loop with paratone oil'
_olex2_submission_original_sample_id ZTP-3-143-minor
_olex2_submission_special_instructions 'No special instructions were received'
_oxdiff_exptl_absorpt_empirical_details
;
Empirical correction (ABSPACK) includes:
- Absorption correction using spherical harmonics
- Frame scaling
;
_oxdiff_exptl_absorpt_empirical_full_max 1.179
_oxdiff_exptl_absorpt_empirical_full_min 0.862

loop_
_space_group_symop_operation_xyz
'x, y, z'
'-x, y+1/2, -z+1/2'
'-x, -y, -z'
'x, -y-1/2, z-1/2'

loop_
_atom_site_label
_atom_site_type_symbol
_atom_site_fract_x
_atom_site_fract_y
_atom_site_fract_z
_atom_site_U_iso_or_equiv
_atom_site_adp_type
_atom_site_occupancy
_atom_site_site_symmetry_order
_atom_site_calc_flag
_atom_site_refinement_flags_posn
_atom_site_refinement_flags_adp
_atom_site_refinement_flags_occupancy
_atom_site_disorder_assembly
_atom_site_disorder_group
O1 O 0.13778(5) 0.97166(12) 0.79597(6) 0.02629(19) Uani 1 1 d . . . . .
N1 N 0.29194(5) 0.52445(14) 0.84596(6) 0.0206(2) Uani 1 1 d . . . . .
C11 C 0.35320(6) 0.67335(16) 0.83388(7) 0.0190(2) Uani 1 1 d . . . . .
C1 C 0.22241(6) 0.49766(16) 0.74957(7) 0.0187(2) Uani 1 1 d . . . . .
H1 H 0.219179 0.343555 0.725248 0.022 Uiso 1 1 calc R U . . .
C3 C 0.14446(6) 0.82135(16) 0.74242(8) 0.0200(2) Uani 1 1 d . . . . .
C6 C 0.32767(6) 0.76749(16) 0.73702(7) 0.0190(2) Uani 1 1 d . . . . .
C5 C 0.24531(6) 0.65832(16) 0.67120(7) 0.0193(2) Uani 1 1 d . . . . .
C16 C 0.10576(7) 0.50896(18) 0.84675(8) 0.0252(2) Uani 1 1 d . . . . .
H16A H 0.099025 0.350311 0.846666 0.038 Uiso 1 1 calc R U . . .
H16B H 0.050232 0.578390 0.844383 0.038 Uiso 1 1 calc R U . . .
H16C H 0.150911 0.553901 0.908771 0.038 Uiso 1 1 calc R U . . .
C10 C 0.43116(7) 0.73464(18) 0.90565(8) 0.0232(2) Uani 1 1 d . . . . .
H10 H 0.449330 0.669247 0.971075 0.028 Uiso 1 1 calc R U . . .
C2 C 0.13217(6) 0.57725(16) 0.75487(7) 0.0199(2) Uani 1 1 d . . . . .
C17 C 0.31931(7) 0.33414(18) 0.91025(8) 0.0263(2) Uani 1 1 d . . . . .
H17A H 0.356419 0.241958 0.882425 0.039 Uiso 1 1 calc R U . . .
H17B H 0.267752 0.251487 0.912612 0.039 Uiso 1 1 calc R U . . .
H17C H 0.352235 0.380601 0.979085 0.039 Uiso 1 1 calc R U . . .
C8 C 0.45605(7) 0.99243(18) 0.78374(9) 0.0259(2) Uani 1 1 d . . . . .
H8 H 0.491209 1.102429 0.767392 0.031 Uiso 1 1 calc R U . . .
C9 C 0.48169(7) 0.89457(18) 0.87869(8) 0.0255(2) Uani 1 1 d . . . . .
H9 H 0.535131 0.937664 0.926665 0.031 Uiso 1 1 calc R U . . .
C13 C 0.06636(7) 0.52480(18) 0.64996(8) 0.0250(2) Uani 1 1 d . . . . .
H13A H 0.005589 0.534481 0.652777 0.030 Uiso 1 1 calc R U . . .
H13B H 0.076401 0.376631 0.627461 0.030 Uiso 1 1 calc R U . . .
C7 C 0.37800(7) 0.92799(18) 0.71218(8) 0.0234(2) Uani 1 1 d . . . . .
H7 H 0.359739 0.994175 0.646926 0.028 Uiso 1 1 calc R U . . .
C4 C 0.16634(6) 0.81747(17) 0.64216(8) 0.0217(2) Uani 1 1 d . . . . .
H4 H 0.178028 0.962983 0.616387 0.026 Uiso 1 1 calc R U . . .
C14 C 0.08375(7) 0.70082(19) 0.57654(8) 0.0269(2) Uani 1 1 d . . . . .
H14A H 0.094036 0.632469 0.516149 0.032 Uiso 1 1 calc R U . . .
H14B H 0.034070 0.803304 0.553883 0.032 Uiso 1 1 calc R U . . .
C18 C 0.26259(7) 0.54134(19) 0.58135(8) 0.0264(2) Uani 1 1 d . . . . .
H18A H 0.312950 0.444215 0.606276 0.040 Uiso 1 1 calc R U . . .
H18B H 0.274821 0.649016 0.534973 0.040 Uiso 1 1 calc R U . . .
H18C H 0.211093 0.455802 0.545177 0.040 Uiso 1 1 calc R U . . .

loop_
_atom_site_aniso_label
_atom_site_aniso_U_11
_atom_site_aniso_U_22
_atom_site_aniso_U_33
_atom_site_aniso_U_23
_atom_site_aniso_U_13
_atom_site_aniso_U_12
O1 0.0251(4) 0.0218(4) 0.0326(4) -0.0064(3) 0.0097(3) 0.0013(3)
N1 0.0191(4) 0.0205(4) 0.0207(4) 0.0029(3) 0.0039(3) -0.0010(3)
C11 0.0190(5) 0.0186(5) 0.0200(5) -0.0010(4) 0.0069(4) 0.0012(4)
C1 0.0184(4) 0.0174(5) 0.0201(5) -0.0021(3) 0.0057(4) -0.0004(3)
C3 0.0143(4) 0.0205(5) 0.0234(5) -0.0012(4) 0.0028(4) 0.0017(3)
C6 0.0176(4) 0.0202(5) 0.0191(5) -0.0015(4) 0.0056(4) 0.0012(4)
C5 0.0186(5) 0.0208(5) 0.0179(4) -0.0012(4) 0.0047(4) 0.0002(4)
C16 0.0259(5) 0.0239(5) 0.0298(5) -0.0021(4) 0.0143(4) -0.0022(4)
C10 0.0209(5) 0.0270(5) 0.0203(5) -0.0018(4) 0.0041(4) 0.0009(4)
C2 0.0181(4) 0.0192(5) 0.0227(5) -0.0035(4) 0.0065(4) -0.0009(4)
C17 0.0295(5) 0.0242(5) 0.0242(5) 0.0066(4) 0.0067(4) 0.0015(4)
C8 0.0239(5) 0.0226(5) 0.0335(6) -0.0024(4) 0.0121(4) -0.0047(4)
C9 0.0194(5) 0.0278(5) 0.0277(5) -0.0075(4) 0.0049(4) -0.0025(4)
C13 0.0186(5) 0.0273(5) 0.0273(5) -0.0069(4) 0.0043(4) -0.0023(4)
C7 0.0248(5) 0.0228(5) 0.0242(5) 0.0026(4) 0.0097(4) 0.0001(4)
C4 0.0202(5) 0.0231(5) 0.0202(5) 0.0011(4) 0.0036(4) 0.0016(4)
C14 0.0205(5) 0.0341(6) 0.0225(5) -0.0021(4) 0.0011(4) 0.0015(4)
C18 0.0255(5) 0.0329(6) 0.0210(5) -0.0056(4) 0.0075(4) -0.0001(4)

loop_
_atom_type_symbol
_atom_type_description
_atom_type_scat_dispersion_real
_atom_type_scat_dispersion_imag
_atom_type_scat_source
C C 0.0181 0.0091 'International Tables Vol C Tables 4.2.6.8 and 6.1.1.4'
H H 0.0000 0.0000 'International Tables Vol C Tables 4.2.6.8 and 6.1.1.4'
N N 0.0311 0.0180 'International Tables Vol C Tables 4.2.6.8 and 6.1.1.4'
O O 0.0492 0.0322 'International Tables Vol C Tables 4.2.6.8 and 6.1.1.4'

loop_
_exptl_crystal_face_index_h
_exptl_crystal_face_index_k
_exptl_crystal_face_index_l
_exptl_crystal_face_perp_dist
0 -1 0 0.0974
0 1 0 0.1089
1 0 -1 0.0307
-7 0 8 0.0232
-10 0 0 0.0846
10 0 0 0.0888
5 0 -9 0.0215
3 0 8 0.0874

loop_
_geom_angle_atom_site_label_1
_geom_angle_atom_site_label_2
_geom_angle_atom_site_label_3
_geom_angle
_geom_angle_site_symmetry_1
_geom_angle_site_symmetry_3
_geom_angle_publ_flag
C11 N1 C1 109.80(8) . . ?
C11 N1 C17 120.49(8) . . ?
C17 N1 C1 118.13(8) . . ?
N1 C11 C6 111.82(8) . . ?
N1 C11 C10 127.56(9) . . ?
C10 C11 C6 120.61(9) . . ?
N1 C1 H1 111.0 . . ?
N1 C1 C5 106.19(7) . . ?
N1 C1 C2 112.90(8) . . ?
C5 C1 H1 111.0 . . ?
C2 C1 H1 111.0 . . ?
C2 C1 C5 104.34(8) . . ?
O1 C3 C2 130.01(10) . . ?
O1 C3 C4 130.82(10) . . ?
C4 C3 C2 99.17(8) . . ?
C11 C6 C5 109.96(9) . . ?
C7 C6 C11 120.42(9) . . ?
C7 C6 C5 129.54(9) . . ?
C6 C5 C1 101.90(7) . . ?
C6 C5 C4 111.91(8) . . ?
C6 C5 C18 110.78(8) . . ?
C4 C5 C1 103.18(8) . . ?
C18 C5 C1 113.35(8) . . ?
C18 C5 C4 114.79(8) . . ?
H16A C16 H16B 109.5 . . ?
H16A C16 H16C 109.5 . . ?
H16B C16 H16C 109.5 . . ?
C2 C16 H16A 109.5 . . ?
C2 C16 H16B 109.5 . . ?
C2 C16 H16C 109.5 . . ?
C11 C10 H10 120.9 . . ?
C9 C10 C11 118.12(9) . . ?
C9 C10 H10 120.9 . . ?
C3 C2 C1 98.60(8) . . ?
C3 C2 C13 100.02(8) . . ?
C16 C2 C1 116.98(9) . . ?
C16 C2 C3 116.39(9) . . ?
C16 C2 C13 116.20(9) . . ?
C13 C2 C1 105.96(8) . . ?
N1 C17 H17A 109.5 . . ?
N1 C17 H17B 109.5 . . ?
N1 C17 H17C 109.5 . . ?
H17A C17 H17B 109.5 . . ?
H17A C17 H17C 109.5 . . ?
H17B C17 H17C 109.5 . . ?
C9 C8 H8 120.2 . . ?
C9 C8 C7 119.51(10) . . ?
C7 C8 H8 120.2 . . ?
C10 C9 H9 119.1 . . ?
C8 C9 C10 121.75(10) . . ?
C8 C9 H9 119.1 . . ?
C2 C13 H13A 110.8 . . ?
C2 C13 H13B 110.8 . . ?
C2 C13 C14 104.91(8) . . ?
H13A C13 H13B 108.8 . . ?
C14 C13 H13A 110.8 . . ?
C14 C13 H13B 110.8 . . ?
C6 C7 C8 119.57(10) . . ?
C6 C7 H7 120.2 . . ?
C8 C7 H7 120.2 . . ?
C3 C4 C5 99.71(8) . . ?
C3 C4 H4 115.3 . . ?
C3 C4 C14 98.49(8) . . ?
C5 C4 H4 115.3 . . ?
C14 C4 C5 110.53(8) . . ?
C14 C4 H4 115.3 . . ?
C13 C14 H14A 111.1 . . ?
C13 C14 H14B 111.1 . . ?
C4 C14 C13 103.36(8) . . ?
C4 C14 H14A 111.1 . . ?
C4 C14 H14B 111.1 . . ?
H14A C14 H14B 109.1 . . ?
C5 C18 H18A 109.5 . . ?
C5 C18 H18B 109.5 . . ?
C5 C18 H18C 109.5 . . ?
H18A C18 H18B 109.5 . . ?
H18A C18 H18C 109.5 . . ?
H18B C18 H18C 109.5 . . ?

loop_
_geom_bond_atom_site_label_1
_geom_bond_atom_site_label_2
_geom_bond_distance
_geom_bond_site_symmetry_2
_geom_bond_publ_flag
O1 C3 1.2069(13) . ?
N1 C11 1.3893(13) . ?
N1 C1 1.4657(12) . ?
N1 C17 1.4528(13) . ?
C11 C6 1.3992(14) . ?
C11 C10 1.3938(14) . ?
C1 H1 1.0000 . ?
C1 C5 1.5863(14) . ?
C1 C2 1.5517(13) . ?
C3 C2 1.5281(14) . ?
C3 C4 1.5263(14) . ?
C6 C5 1.5165(13) . ?
C6 C7 1.3815(14) . ?
C5 C4 1.5549(14) . ?
C5 C18 1.5286(14) . ?
C16 H16A 0.9800 . ?
C16 H16B 0.9800 . ?
C16 H16C 0.9800 . ?
C16 C2 1.5118(14) . ?
C10 H10 0.9500 . ?
C10 C9 1.3938(16) . ?
C2 C13 1.5475(13) . ?
C17 H17A 0.9800 . ?
C17 H17B 0.9800 . ?
C17 H17C 0.9800 . ?
C8 H8 0.9500 . ?
C8 C9 1.3862(16) . ?
C8 C7 1.3990(15) . ?
C9 H9 0.9500 . ?
C13 H13A 0.9900 . ?
C13 H13B 0.9900 . ?
C13 C14 1.5627(16) . ?
C7 H7 0.9500 . ?
C4 H4 1.0000 . ?
C4 C14 1.5391(14) . ?
C14 H14A 0.9900 . ?
C14 H14B 0.9900 . ?
C18 H18A 0.9800 . ?
C18 H18B 0.9800 . ?
C18 H18C 0.9800 . ?

loop_
_geom_torsion_atom_site_label_1
_geom_torsion_atom_site_label_2
_geom_torsion_atom_site_label_3
_geom_torsion_atom_site_label_4
_geom_torsion
_geom_torsion_site_symmetry_1
_geom_torsion_site_symmetry_2
_geom_torsion_site_symmetry_3
_geom_torsion_site_symmetry_4
_geom_torsion_publ_flag
O1 C3 C2 C1 -124.58(11) . . . . ?
O1 C3 C2 C16 1.39(16) . . . . ?
O1 C3 C2 C13 127.41(11) . . . . ?
O1 C3 C4 C5 125.05(11) . . . . ?
O1 C3 C4 C14 -122.28(11) . . . . ?
N1 C11 C6 C5 -6.29(11) . . . . ?
N1 C11 C6 C7 176.70(9) . . . . ?
N1 C11 C10 C9 -177.45(10) . . . . ?
N1 C1 C5 C6 -1.85(9) . . . . ?
N1 C1 C5 C4 -118.02(8) . . . . ?
N1 C1 C5 C18 117.22(9) . . . . ?
N1 C1 C2 C3 80.19(9) . . . . ?
N1 C1 C2 C16 -45.37(12) . . . . ?
N1 C1 C2 C13 -176.74(8) . . . . ?
C11 N1 C1 C5 -1.65(10) . . . . ?
C11 N1 C1 C2 -115.39(9) . . . . ?
C11 C6 C5 C1 4.77(10) . . . . ?
C11 C6 C5 C4 114.40(9) . . . . ?
C11 C6 C5 C18 -116.11(9) . . . . ?
C11 C6 C7 C8 1.59(15) . . . . ?
C11 C10 C9 C8 0.27(16) . . . . ?
C1 N1 C11 C6 4.96(11) . . . . ?
C1 N1 C11 C10 -176.29(10) . . . . ?
C1 C5 C4 C3 32.42(9) . . . . ?
C1 C5 C4 C14 -70.53(10) . . . . ?
C1 C2 C13 C14 -75.34(10) . . . . ?
C3 C2 C13 C14 26.69(10) . . . . ?
C3 C4 C14 C13 -39.22(9) . . . . ?
C6 C11 C10 C9 1.20(15) . . . . ?
C6 C5 C4 C3 -76.39(9) . . . . ?
C6 C5 C4 C14 -179.33(8) . . . . ?
C5 C1 C2 C3 -34.68(9) . . . . ?
C5 C1 C2 C16 -160.23(8) . . . . ?
C5 C1 C2 C13 68.40(9) . . . . ?
C5 C6 C7 C8 -174.77(10) . . . . ?
C5 C4 C14 C13 64.55(10) . . . . ?
C16 C2 C13 C14 152.85(9) . . . . ?
C10 C11 C6 C5 174.87(9) . . . . ?
C10 C11 C6 C7 -2.15(15) . . . . ?
C2 C1 C5 C6 117.65(8) . . . . ?
C2 C1 C5 C4 1.49(9) . . . . ?
C2 C1 C5 C18 -123.28(9) . . . . ?
C2 C3 C4 C5 -55.64(8) . . . . ?
C2 C3 C4 C14 57.03(9) . . . . ?
C2 C13 C14 C4 7.80(10) . . . . ?
C17 N1 C11 C6 147.48(9) . . . . ?
C17 N1 C11 C10 -33.78(15) . . . . ?
C17 N1 C1 C5 -145.16(9) . . . . ?
C17 N1 C1 C2 101.10(10) . . . . ?
C9 C8 C7 C6 -0.13(16) . . . . ?
C7 C6 C5 C1 -178.57(10) . . . . ?
C7 C6 C5 C4 -68.94(13) . . . . ?
C7 C6 C5 C18 60.56(14) . . . . ?
C7 C8 C9 C10 -0.81(16) . . . . ?
C4 C3 C2 C1 56.10(8) . . . . ?
C4 C3 C2 C16 -177.93(8) . . . . ?
C4 C3 C2 C13 -51.90(9) . . . . ?
C18 C5 C4 C3 156.24(9) . . . . ?
C18 C5 C4 C14 53.29(12) . . . . ?

loop_
_exptl_oxdiff_crystal_face_indexfrac_h
_exptl_oxdiff_crystal_face_indexfrac_k
_exptl_oxdiff_crystal_face_indexfrac_l
_exptl_oxdiff_crystal_face_x
_exptl_oxdiff_crystal_face_y
_exptl_oxdiff_crystal_face_z
-0.0000 -1.0000 -0.0000 0.0346 0.2474 -0.0236
0.0000 1.0000 0.0000 -0.0346 -0.2474 0.0236
1.0000 0.0000 -1.0000 0.1144 -0.0103 0.0596
-6.7663 0.1528 8.2377 -0.8241 0.0225 -0.5659
-9.9342 -0.1269 -0.0014 -0.8274 0.1980 0.5256
9.9460 0.1290 -0.0329 0.8293 -0.1985 -0.5223
5.3693 0.2436 -8.6897 0.7073 -0.0942 0.7006
2.6365 0.3757 7.5415 -0.0232 -0.1858 -0.9823
